data_1567792
loop_
_publ_author_name
'Deolka, Shubham'
'Govindarajan, Ramadoss'
'Vasylevskyi, Serhii'
'Roy, Michael C.'
'Khusnutdinova, Julia R.'
'Khaskin, Eugene'

_publ_section_title
;
 Ligand-free nickel catalyzed perfluoroalkylation of arenes and
 heteroarenes.
;
_journal_issue 44
_journal_name_full 'Chemical science'
_journal_page_first 12971
_journal_page_last 12979
_journal_paper_doi 10.1039/d2sc03879j
_journal_volume 13
_journal_year 2022
_chemical_formula_moiety 'C11 H8 F5 N'
_chemical_formula_sum 'C11 H8 F5 N'
_chemical_formula_weight 249.18
_space_group_crystal_system monoclinic
_space_group_IT_number 14
_space_group_name_Hall '-P 2yn'
_space_group_name_H-M_alt 'P 1 21/n 1'
_atom_sites_solution_hydrogens mixed
_audit_creation_date 2022-03-18
_audit_creation_method
;
Olex2 1.5
(compiled 2021.12.09 svn.r5202d8cf for OlexSys, GUI svn.r6439)
;
_audit_update_record
;
2022-06-20 deposited with the CCDC.	2022-10-14 downloaded from the CCDC.
;
_cell_angle_alpha 90
_cell_angle_beta 93.678(7)
_cell_angle_gamma 90
_cell_formula_units_Z 4
_cell_length_a 7.8320(7)
_cell_length_b 6.1313(5)
_cell_length_c 22.4930(17)
_cell_measurement_reflns_used 1344
_cell_measurement_temperature 200.00(10)
_cell_measurement_theta_max 21.9990
_cell_measurement_theta_min 3.6170
_cell_volume 1077.90(15)
_computing_cell_refinement 'CrysAlisPro 1.171.41.115a (Rigaku OD, 2021)'
_computing_data_collection 'CrysAlisPro 1.171.41.115a (Rigaku OD, 2021)'
_computing_data_reduction 'CrysAlisPro 1.171.41.115a (Rigaku OD, 2021)'
_computing_molecular_graphics 'Olex2 1.5 (Dolomanov et al., 2009)'
_computing_publication_material 'Olex2 1.5 (Dolomanov et al., 2009)'
_computing_structure_refinement 'SHELXL 2016/6 (Sheldrick, 2015)'
_computing_structure_solution 'SHELXT 2018/2 (Sheldrick, 2018)'
_diffrn_ambient_environment N~2~
_diffrn_ambient_temperature 200.00(10)
_diffrn_detector 'CCD plate'
_diffrn_detector_area_resol_mean 7.9
_diffrn_detector_type 'CCD area detector'
_diffrn_measured_fraction_theta_full 0.995
_diffrn_measured_fraction_theta_max 0.993
_diffrn_measurement_details
;
List of Runs (angles in degrees, time in seconds):

  # Type    Start    End  Width  t~exp~   \w     \q     \k     \f   Frames
#--------------------------------------------------------------------------
  1  \f    -60.46 169.54   1.00   15.00   5.96  -1.62 -31.50    --   230
  2  \w    -85.28  18.72   1.00   15.00    --   -1.62 -59.25  20.08  104
  3  \w    -85.28  18.72   1.00   15.00    --   -1.62 -59.25  92.08  104
  4  \w    -85.28  18.72   1.00   15.00    --   -1.62 -59.25-123.92  104
;
_diffrn_measurement_device 'abstract diffractometer'
_diffrn_measurement_device_type 'Saxi-CrysAlisPro-abstract goniometer imported SAXI images'
_diffrn_measurement_method '\w and \f scans'
_diffrn_orient_matrix_type 'CrysAlisPro convention (1999,Acta A55,543-557)'
_diffrn_orient_matrix_UB_11 -0.0091482000
_diffrn_orient_matrix_UB_12 0.0942843000
_diffrn_orient_matrix_UB_13 0.0177892000
_diffrn_orient_matrix_UB_21 0.0003667000
_diffrn_orient_matrix_UB_22 0.0664741000
_diffrn_orient_matrix_UB_23 -0.0258017000
_diffrn_orient_matrix_UB_31 -0.0902806000
_diffrn_orient_matrix_UB_32 -0.0093323000
_diffrn_orient_matrix_UB_33 -0.0039466000
_diffrn_radiation_monochromator graphite
_diffrn_radiation_probe x-ray
_diffrn_radiation_type 'Mo K\a'
_diffrn_radiation_wavelength 0.71073
_diffrn_reflns_av_R_equivalents 0.0797
_diffrn_reflns_av_unetI/netI 0.0600
_diffrn_reflns_Laue_measured_fraction_full 0.995
_diffrn_reflns_Laue_measured_fraction_max 0.993
_diffrn_reflns_limit_h_max 9
_diffrn_reflns_limit_h_min -9
_diffrn_reflns_limit_k_max 7
_diffrn_reflns_limit_k_min -7
_diffrn_reflns_limit_l_max 27
_diffrn_reflns_limit_l_min -27
_diffrn_reflns_number 9790
_diffrn_reflns_point_group_measured_fraction_full 0.995
_diffrn_reflns_point_group_measured_fraction_max 0.993
_diffrn_reflns_theta_full 25.242
_diffrn_reflns_theta_max 26.020
_diffrn_reflns_theta_min 3.445
_diffrn_source 'fine-focus sealed X-ray tube'
_diffrn_source_type 'Enhance (Mo) X-ray Source'
_exptl_absorpt_coefficient_mu 0.152
_exptl_absorpt_correction_T_max 1.00000
_exptl_absorpt_correction_T_min 0.09338
_exptl_absorpt_correction_type multi-scan
_exptl_absorpt_process_details
;
CrysAlisPro 1.171.41.115a (Rigaku Oxford Diffraction, 2021)
Empirical absorption correction using spherical harmonics,
implemented in SCALE3 ABSPACK scaling algorithm.
;
_exptl_crystal_colour 'clear light colourless'
_exptl_crystal_colour_lustre clear
_exptl_crystal_colour_modifier light
_exptl_crystal_colour_primary colourless
_exptl_crystal_density_diffrn 1.536
_exptl_crystal_description block
_exptl_crystal_F_000 504
_exptl_crystal_size_max 0.26
_exptl_crystal_size_mid 0.25
_exptl_crystal_size_min 0.23
_refine_diff_density_max 0.217
_refine_diff_density_min -0.215
_refine_diff_density_rms 0.048
_refine_ls_extinction_coef 0.024(4)
_refine_ls_extinction_expression Fc^*^=kFc[1+0.001xFc^2^\l^3^/sin(2\q)]^-1/4^
_refine_ls_extinction_method 'SHELXL-2016/6 (Sheldrick 2016)'
_refine_ls_goodness_of_fit_ref 1.040
_refine_ls_hydrogen_treatment mixed
_refine_ls_matrix_type full
_refine_ls_number_parameters 160
_refine_ls_number_reflns 2111
_refine_ls_number_restraints 0
_refine_ls_restrained_S_all 1.040
_refine_ls_R_factor_all 0.0867
_refine_ls_R_factor_gt 0.0566
_refine_ls_shift/su_max 0.000
_refine_ls_shift/su_mean 0.000
_refine_ls_structure_factor_coef Fsqd
_refine_ls_weighting_details 'w=1/[\s^2^(Fo^2^)+(0.0599P)^2^+0.0148P] where P=(Fo^2^+2Fc^2^)/3'
_refine_ls_weighting_scheme calc
_refine_ls_wR_factor_gt 0.1280
_refine_ls_wR_factor_ref 0.1490
_reflns_Friedel_coverage 0.000
_reflns_number_gt 1458
_reflns_number_total 2111
_reflns_threshold_expression 'I > 2\s(I)'
_cod_data_source_file d2sc03879j2.cif
_cod_data_source_block mo_ds3_a
_cod_depositor_comments 'Adding full bibliography for 1567790--1567793.cif.'
_cod_database_code 1567792
_shelx_shelxl_version_number 2016/6
_chemical_oxdiff_formula 'C11 H10 N O'
_shelx_space_group_comment
;
The symmetry employed for this shelxl refinement is uniquely defined
by the following loop, which should always be used as a source of
symmetry information in preference to the above space-group names.
They are only intended as comments.
;
_shelx_estimated_absorpt_t_max 0.966
_shelx_estimated_absorpt_t_min 0.962
_olex2_refinement_description
;
1. Fixed Uiso
 At 1.2 times of:
  All C(H) groups
 At 1.5 times of:
  All C(H,H,H) groups
2.a Aromatic/amide H refined with riding coordinates:
 C6(H6), C7(H7), C8(H8), C9(H9)
2.b Idealised Me refined as rotating group:
 C11(H11a,H11b,H11c)
;
_olex2_submission_special_instructions 'No special instructions were received'
_oxdiff_exptl_absorpt_empirical_details
;
Empirical correction (ABSPACK) includes:
- Absorption correction using spherical harmonics
- Frame scaling
;
_oxdiff_exptl_absorpt_empirical_full_max 3.984
_oxdiff_exptl_absorpt_empirical_full_min 0.533

loop_
_space_group_symop_operation_xyz
'x, y, z'
'-x+1/2, y+1/2, -z+1/2'
'-x, -y, -z'
'x-1/2, -y-1/2, z-1/2'

loop_
_atom_site_label
_atom_site_type_symbol
_atom_site_fract_x
_atom_site_fract_y
_atom_site_fract_z
_atom_site_U_iso_or_equiv
_atom_site_adp_type
_atom_site_occupancy
_atom_site_site_symmetry_order
_atom_site_calc_flag
_atom_site_refinement_flags_posn
_atom_site_refinement_flags_adp
_atom_site_refinement_flags_occupancy
_atom_site_disorder_assembly
_atom_site_disorder_group
F1 F 0.2776(2) 1.0488(3) 0.57142(7) 0.0666(6) Uani 1 1 d . . . . .
F2 F 0.0401(2) 0.7273(3) 0.57906(8) 0.0740(6) Uani 1 1 d . . . . .
F3 F 0.1183(3) 0.7877(3) 0.49083(8) 0.0774(6) Uani 1 1 d . . . . .
F4 F 0.2054(2) 0.5013(3) 0.53832(8) 0.0698(6) Uani 1 1 d . . . . .
F5 F 0.4477(2) 0.8146(3) 0.53186(7) 0.0678(6) Uani 1 1 d . . . . .
N1 N 0.3421(3) 0.8785(4) 0.68142(9) 0.0424(6) Uani 1 1 d . . . . .
H1 H 0.275(4) 0.990(5) 0.6805(13) 0.062(10) Uiso 1 1 d . . . . .
C1 C 0.1697(4) 0.7111(5) 0.54442(13) 0.0532(8) Uani 1 1 d . . . . .
C2 C 0.3254(4) 0.8347(4) 0.57105(12) 0.0473(7) Uani 1 1 d . . . . .
C3 C 0.3902(3) 0.7657(4) 0.63152(11) 0.0389(6) Uani 1 1 d . . . . .
C4 C 0.4969(3) 0.5976(4) 0.64817(11) 0.0389(6) Uani 1 1 d . . . . .
C5 C 0.5159(3) 0.6062(4) 0.71242(12) 0.0405(6) Uani 1 1 d . . . . .
C6 C 0.6084(3) 0.4782(4) 0.75488(13) 0.0460(7) Uani 1 1 d . . . . .
H6 H 0.673986 0.357084 0.743126 0.055 Uiso 1 1 calc R U . . .
C7 C 0.6018(3) 0.5327(5) 0.81412(13) 0.0509(7) Uani 1 1 d . . . . .
H7 H 0.663245 0.446827 0.843432 0.061 Uiso 1 1 calc R U . . .
C8 C 0.5069(3) 0.7109(5) 0.83209(13) 0.0492(7) Uani 1 1 d . . . . .
H8 H 0.506368 0.744512 0.873308 0.059 Uiso 1 1 calc R U . . .
C9 C 0.4135(3) 0.8400(5) 0.79118(12) 0.0473(7) Uani 1 1 d . . . . .
H9 H 0.348673 0.961183 0.803303 0.057 Uiso 1 1 calc R U . . .
C10 C 0.4195(3) 0.7829(4) 0.73128(11) 0.0379(6) Uani 1 1 d . . . . .
C11 C 0.5829(4) 0.4363(5) 0.60974(14) 0.0588(8) Uani 1 1 d . . . . .
H11A H 0.703496 0.476234 0.607602 0.088 Uiso 1 1 calc R U . . .
H11B H 0.526326 0.437367 0.569589 0.088 Uiso 1 1 calc R U . . .
H11C H 0.574969 0.290086 0.626930 0.088 Uiso 1 1 calc R U . . .

loop_
_atom_site_aniso_label
_atom_site_aniso_U_11
_atom_site_aniso_U_22
_atom_site_aniso_U_33
_atom_site_aniso_U_23
_atom_site_aniso_U_13
_atom_site_aniso_U_12
F1 0.1013(14) 0.0373(10) 0.0593(12) 0.0075(8) -0.0099(10) 0.0037(9)
F2 0.0570(11) 0.1006(16) 0.0637(12) -0.0110(11) -0.0011(9) -0.0049(10)
F3 0.1021(15) 0.0805(14) 0.0459(11) 0.0030(9) -0.0246(10) 0.0108(11)
F4 0.0878(13) 0.0477(11) 0.0711(13) -0.0102(9) -0.0169(10) -0.0028(9)
F5 0.0791(12) 0.0793(14) 0.0467(10) 0.0095(9) 0.0184(9) -0.0085(10)
N1 0.0481(13) 0.0401(14) 0.0385(13) -0.0014(10) -0.0009(10) 0.0076(10)
C1 0.0693(19) 0.0517(19) 0.0375(16) -0.0038(13) -0.0043(14) 0.0043(15)
C2 0.0671(18) 0.0380(16) 0.0372(15) 0.0043(11) 0.0068(13) 0.0032(13)
C3 0.0419(14) 0.0368(14) 0.0381(14) -0.0023(11) 0.0034(10) -0.0020(11)
C4 0.0379(13) 0.0399(15) 0.0391(15) -0.0023(11) 0.0039(10) -0.0013(11)
C5 0.0333(13) 0.0420(15) 0.0459(15) -0.0007(12) -0.0005(10) -0.0031(10)
C6 0.0389(14) 0.0453(16) 0.0529(17) 0.0031(13) -0.0031(11) 0.0021(11)
C7 0.0421(15) 0.0592(19) 0.0500(18) 0.0088(14) -0.0080(12) -0.0060(13)
C8 0.0449(15) 0.064(2) 0.0378(15) -0.0001(13) -0.0018(11) -0.0069(13)
C9 0.0436(14) 0.0560(18) 0.0422(16) -0.0080(13) 0.0023(11) 0.0022(12)
C10 0.0351(12) 0.0396(15) 0.0385(14) -0.0020(11) -0.0014(10) -0.0017(10)
C11 0.0580(17) 0.062(2) 0.0559(19) -0.0147(15) 0.0001(14) 0.0137(14)

loop_
_atom_type_symbol
_atom_type_description
_atom_type_scat_dispersion_real
_atom_type_scat_dispersion_imag
_atom_type_scat_source
C C 0.0033 0.0016 'International Tables Vol C Tables 4.2.6.8 and 6.1.1.4'
H H 0.0000 0.0000 'International Tables Vol C Tables 4.2.6.8 and 6.1.1.4'
F F 0.0171 0.0103 'International Tables Vol C Tables 4.2.6.8 and 6.1.1.4'
N N 0.0061 0.0033 'International Tables Vol C Tables 4.2.6.8 and 6.1.1.4'

loop_
_geom_angle_atom_site_label_1
_geom_angle_atom_site_label_2
_geom_angle_atom_site_label_3
_geom_angle
_geom_angle_site_symmetry_1
_geom_angle_site_symmetry_3
_geom_angle_publ_flag
C3 N1 H1 125(2) . . ?
C10 N1 H1 127(2) . . ?
C10 N1 C3 108.6(2) . . ?
F2 C1 F3 107.9(2) . . ?
F2 C1 F4 108.0(3) . . ?
F2 C1 C2 110.8(2) . . ?
F3 C1 C2 111.6(3) . . ?
F4 C1 F3 107.6(2) . . ?
F4 C1 C2 110.7(2) . . ?
F1 C2 C1 105.5(2) . . ?
F1 C2 C3 110.3(2) . . ?
F5 C2 F1 107.4(2) . . ?
F5 C2 C1 106.3(2) . . ?
F5 C2 C3 111.0(2) . . ?
C3 C2 C1 115.9(2) . . ?
N1 C3 C2 120.2(2) . . ?
C4 C3 N1 110.3(2) . . ?
C4 C3 C2 129.4(2) . . ?
C3 C4 C5 105.6(2) . . ?
C3 C4 C11 129.0(2) . . ?
C5 C4 C11 125.4(2) . . ?
C6 C5 C4 132.6(3) . . ?
C10 C5 C4 107.9(2) . . ?
C10 C5 C6 119.4(2) . . ?
C5 C6 H6 120.9 . . ?
C7 C6 C5 118.3(3) . . ?
C7 C6 H6 120.9 . . ?
C6 C7 H7 119.2 . . ?
C6 C7 C8 121.6(3) . . ?
C8 C7 H7 119.2 . . ?
C7 C8 H8 119.2 . . ?
C9 C8 C7 121.5(3) . . ?
C9 C8 H8 119.2 . . ?
C8 C9 H9 121.7 . . ?
C8 C9 C10 116.6(3) . . ?
C10 C9 H9 121.7 . . ?
N1 C10 C5 107.6(2) . . ?
N1 C10 C9 129.9(2) . . ?
C9 C10 C5 122.6(2) . . ?
C4 C11 H11A 109.5 . . ?
C4 C11 H11B 109.5 . . ?
C4 C11 H11C 109.5 . . ?
H11A C11 H11B 109.5 . . ?
H11A C11 H11C 109.5 . . ?
H11B C11 H11C 109.5 . . ?

loop_
_geom_bond_atom_site_label_1
_geom_bond_atom_site_label_2
_geom_bond_distance
_geom_bond_site_symmetry_2
_geom_bond_publ_flag
F1 C2 1.365(3) . ?
F2 C1 1.322(3) . ?
F3 C1 1.332(3) . ?
F4 C1 1.325(3) . ?
F5 C2 1.348(3) . ?
N1 H1 0.86(3) . ?
N1 C3 1.391(3) . ?
N1 C10 1.372(3) . ?
C1 C2 1.525(4) . ?
C2 C3 1.483(4) . ?
C3 C4 1.364(3) . ?
C4 C5 1.444(3) . ?
C4 C11 1.501(4) . ?
C5 C6 1.402(4) . ?
C5 C10 1.401(3) . ?
C6 H6 0.9500 . ?
C6 C7 1.378(4) . ?
C7 H7 0.9500 . ?
C7 C8 1.396(4) . ?
C8 H8 0.9500 . ?
C8 C9 1.386(4) . ?
C9 H9 0.9500 . ?
C9 C10 1.396(4) . ?
C11 H11A 0.9800 . ?
C11 H11B 0.9800 . ?
C11 H11C 0.9800 . ?

loop_
_geom_torsion_atom_site_label_1
_geom_torsion_atom_site_label_2
_geom_torsion_atom_site_label_3
_geom_torsion_atom_site_label_4
_geom_torsion
_geom_torsion_site_symmetry_1
_geom_torsion_site_symmetry_2
_geom_torsion_site_symmetry_3
_geom_torsion_site_symmetry_4
_geom_torsion_publ_flag
F1 C2 C3 N1 22.9(4) . . . . ?
F1 C2 C3 C4 -157.3(3) . . . . ?
F2 C1 C2 F1 -64.2(3) . . . . ?
F2 C1 C2 F5 -178.0(2) . . . . ?
F2 C1 C2 C3 58.1(3) . . . . ?
F3 C1 C2 F1 56.1(3) . . . . ?
F3 C1 C2 F5 -57.7(3) . . . . ?
F3 C1 C2 C3 178.5(2) . . . . ?
F4 C1 C2 F1 176.0(2) . . . . ?
F4 C1 C2 F5 62.1(3) . . . . ?
F4 C1 C2 C3 -61.7(3) . . . . ?
F5 C2 C3 N1 141.7(2) . . . . ?
F5 C2 C3 C4 -38.4(4) . . . . ?
N1 C3 C4 C5 0.1(3) . . . . ?
N1 C3 C4 C11 -178.6(3) . . . . ?
C1 C2 C3 N1 -96.9(3) . . . . ?
C1 C2 C3 C4 83.0(4) . . . . ?
C2 C3 C4 C5 -179.7(3) . . . . ?
C2 C3 C4 C11 1.5(5) . . . . ?
C3 N1 C10 C5 -0.7(3) . . . . ?
C3 N1 C10 C9 178.5(3) . . . . ?
C3 C4 C5 C6 -180.0(3) . . . . ?
C3 C4 C5 C10 -0.5(3) . . . . ?
C4 C5 C6 C7 179.0(3) . . . . ?
C4 C5 C10 N1 0.7(3) . . . . ?
C4 C5 C10 C9 -178.5(2) . . . . ?
C5 C6 C7 C8 -0.4(4) . . . . ?
C6 C5 C10 N1 -179.7(2) . . . . ?
C6 C5 C10 C9 1.1(4) . . . . ?
C6 C7 C8 C9 0.7(4) . . . . ?
C7 C8 C9 C10 -0.1(4) . . . . ?
C8 C9 C10 N1 -179.8(3) . . . . ?
C8 C9 C10 C5 -0.7(4) . . . . ?
C10 N1 C3 C2 -179.8(2) . . . . ?
C10 N1 C3 C4 0.4(3) . . . . ?
C10 C5 C6 C7 -0.5(4) . . . . ?
C11 C4 C5 C6 -1.2(5) . . . . ?
C11 C4 C5 C10 178.3(3) . . . . ?
